data_4000440
_journal_name_full 'Chemistry of Materials'
_journal_paper_doi 10.1021/cm0493997
_journal_year 2004
_chemical_formula_moiety 'C34 H44 N2 O2 Zn'
_chemical_formula_sum 'C34 H44 N2 O2 Zn'
_chemical_formula_weight 578.08
_chemical_name_common '(11) Zn(DIP)2(py)2'
_space_group_IT_number 15
_symmetry_cell_setting monoclinic
_symmetry_space_group_name_Hall '-C 2yc'
_symmetry_space_group_name_H-M 'C 1 2/c 1'
_atom_sites_solution_hydrogens geom
_atom_sites_solution_primary direct
_atom_sites_solution_secondary difmap
_cell_angle_alpha 90.00
_cell_angle_beta 101.762(5)
_cell_angle_gamma 90.00
_cell_formula_units_Z 4
_cell_length_a 15.573(5)
_cell_length_b 10.764(3)
_cell_length_c 19.106(6)
_cell_measurement_reflns_used 3169
_cell_measurement_temperature 168(2)
_cell_measurement_theta_max 24.68
_cell_measurement_theta_min 2.44
_cell_volume 3135.5(16)
_diffrn_ambient_temperature 168(2)
_diffrn_detector_area_resol_mean ?
_diffrn_measurement_device_type 'CCD area detector'
_diffrn_measurement_method 'phi and omega scans'
_diffrn_radiation_monochromator graphite
_diffrn_radiation_source 'fine-focus sealed tube'
_diffrn_radiation_type MoK\a
_diffrn_radiation_wavelength 0.71073
_diffrn_reflns_av_R_equivalents 0.0357
_diffrn_reflns_av_sigmaI/netI 0.0414
_diffrn_reflns_limit_h_max 18
_diffrn_reflns_limit_h_min -16
_diffrn_reflns_limit_k_max 12
_diffrn_reflns_limit_k_min -8
_diffrn_reflns_limit_l_max 22
_diffrn_reflns_limit_l_min -21
_diffrn_reflns_number 8139
_diffrn_reflns_theta_max 25.25
_diffrn_reflns_theta_min 2.18
_diffrn_standards_decay_% ?
_diffrn_standards_interval_count ?
_diffrn_standards_interval_time ?
_diffrn_standards_number ?
_exptl_absorpt_coefficient_mu 0.814
_exptl_absorpt_correction_T_max ?
_exptl_absorpt_correction_T_min ?
_exptl_absorpt_correction_type none
_exptl_absorpt_process_details ?
_exptl_crystal_colour colorless
_exptl_crystal_density_diffrn 1.225
_exptl_crystal_density_meas 0
_exptl_crystal_density_method 'not measured'
_exptl_crystal_description cubic
_exptl_crystal_F_000 1232
_exptl_crystal_size_max 0.40
_exptl_crystal_size_mid 0.10
_exptl_crystal_size_min 0.10
_refine_ls_extinction_coef ?
_refine_ls_extinction_method none
_refine_ls_goodness_of_fit_ref 1.064
_refine_ls_hydrogen_treatment mixed
_refine_ls_matrix_type full
_refine_ls_number_parameters 181
_refine_ls_number_reflns 2837
_refine_ls_number_restraints 0
_refine_ls_restrained_S_all 1.064
_refine_ls_R_factor_all 0.0434
_refine_ls_R_factor_gt 0.0338
_refine_ls_shift/su_max 0.000
_refine_ls_shift/su_mean 0.000
_refine_ls_structure_factor_coef Fsqd
_refine_ls_weighting_details 'calc w=1/[\s^2^(Fo^2^)+(0.0323P)^2^+2.8629P] where P=(Fo^2^+2Fc^2^)/3'
_refine_ls_weighting_scheme calc
_refine_ls_wR_factor_gt 0.0789
_refine_ls_wR_factor_ref 0.0847
_reflns_number_gt 2425
_reflns_number_total 2837
_reflns_threshold_expression >2sigma(I)
_cod_depositor_comments
;
The following automatic conversions were performed:
'_symmetry_cell_setting' value 'Monoclinic' changed to 'monoclinic'
according to '/home/saulius/struct/CIF-dictionaries/cif_core.dic'
dictionary named 'cif_core.dic' version 2.4.1 from
2010-06-29.

'_exptl_absorpt_correction_type' value 'NONE' changed to
'none' according to '/home/saulius/struct/CIF-dictionaries/cif_core.dic'
dictionary named 'cif_core.dic' version 2.4.1 from 2010-06-29.

Automatic conversion script
Id: cif_fix_enum 1527 2010-12-29 10:47:43Z saulius 
;
_cod_original_sg_symbol_H-M C2/c
_cod_database_code 4000440

loop_
_symmetry_equiv_pos_as_xyz
'x, y, z'
'x, -y, z+1/2'
'x+1/2, y+1/2, z'
'x+1/2, -y+1/2, z+1/2'
'-x, -y, -z'
'-x, y, -z-1/2'
'-x+1/2, -y+1/2, -z'
'-x+1/2, y+1/2, -z-1/2'

loop_
_atom_site_label
_atom_site_type_symbol
_atom_site_fract_x
_atom_site_fract_y
_atom_site_fract_z
_atom_site_U_iso_or_equiv
_atom_site_adp_type
_atom_site_occupancy
_atom_site_symmetry_multiplicity
_atom_site_calc_flag
_atom_site_refinement_flags
_atom_site_disorder_assembly
_atom_site_disorder_group
Zn1 Zn 0.0000 0.41823(3) 0.7500 0.02583(13) Uani 1 2 d S . .
O1 O 0.10942(9) 0.48862(13) 0.79227(7) 0.0296(3) Uani 1 1 d . . .
N1 N 0.03054(11) 0.28979(16) 0.67822(9) 0.0274(4) Uani 1 1 d . . .
C1 C 0.12259(13) 0.6061(2) 0.81545(11) 0.0272(5) Uani 1 1 d . . .
C2 C 0.13256(13) 0.6319(2) 0.88963(11) 0.0301(5) Uani 1 1 d . . .
C3 C 0.15098(14) 0.7527(2) 0.91348(12) 0.0363(6) Uani 1 1 d . . .
H3 H 0.1586 0.7704 0.9631 0.044 Uiso 1 1 calc R . .
C4 C 0.15850(15) 0.8477(2) 0.86645(13) 0.0393(6) Uani 1 1 d . . .
H4 H 0.1715 0.9297 0.8838 0.047 Uiso 1 1 calc R . .
C5 C 0.14703(14) 0.8232(2) 0.79395(13) 0.0358(5) Uani 1 1 d . . .
H5 H 0.1511 0.8892 0.7618 0.043 Uiso 1 1 calc R . .
C6 C 0.12963(13) 0.7031(2) 0.76753(11) 0.0300(5) Uani 1 1 d . . .
C7 C 0.12363(15) 0.6734(2) 0.68872(11) 0.0339(5) Uani 1 1 d . . .
H7 H 0.0805 0.6041 0.6759 0.041 Uiso 1 1 calc R . .
C8 C 0.21215(17) 0.6268(3) 0.67745(13) 0.0509(7) Uani 1 1 d . . .
H8A H 0.2559 0.6929 0.6897 0.076 Uiso 1 1 calc R . .
H8B H 0.2073 0.6031 0.6273 0.076 Uiso 1 1 calc R . .
H8C H 0.2302 0.5546 0.7081 0.076 Uiso 1 1 calc R . .
C9 C 0.09207(17) 0.7813(3) 0.63873(13) 0.0477(7) Uani 1 1 d . . .
H9A H 0.1361 0.8475 0.6465 0.072 Uiso 1 1 calc R . .
H9B H 0.0367 0.8131 0.6483 0.072 Uiso 1 1 calc R . .
H9C H 0.0830 0.7527 0.5891 0.072 Uiso 1 1 calc R . .
C10 C 0.12464(15) 0.5255(2) 0.93997(11) 0.0341(5) Uani 1 1 d . . .
H10 H 0.0744 0.4724 0.9161 0.041 Uiso 1 1 calc R . .
C11 C 0.20698(16) 0.4444(3) 0.95274(13) 0.0455(6) Uani 1 1 d . . .
H11A H 0.2196 0.4186 0.9067 0.068 Uiso 1 1 calc R . .
H11B H 0.1974 0.3707 0.9803 0.068 Uiso 1 1 calc R . .
H11C H 0.2567 0.4919 0.9794 0.068 Uiso 1 1 calc R . .
C12 C 0.10493(16) 0.5684(3) 1.01165(12) 0.0436(6) Uani 1 1 d . . .
H12A H 0.1568 0.6096 1.0398 0.065 Uiso 1 1 calc R . .
H12B H 0.0898 0.4963 1.0380 0.065 Uiso 1 1 calc R . .
H12C H 0.0556 0.6268 1.0029 0.065 Uiso 1 1 calc R . .
C13 C -0.03308(15) 0.2218(2) 0.63757(12) 0.0405(6) Uani 1 1 d . . .
H13 H -0.0924 0.2386 0.6395 0.049 Uiso 1 1 calc R . .
C14 C -0.01536(18) 0.1288(3) 0.59329(14) 0.0485(7) Uani 1 1 d . . .
H14 H -0.0617 0.0830 0.5646 0.058 Uiso 1 1 calc R . .
C15 C 0.07090(18) 0.1032(2) 0.59123(13) 0.0439(6) Uani 1 1 d . . .
H15 H 0.0848 0.0382 0.5618 0.053 Uiso 1 1 calc R . .
C16 C 0.13649(16) 0.1726(2) 0.63227(12) 0.0408(6) Uani 1 1 d . . .
H16 H 0.1963 0.1572 0.6313 0.049 Uiso 1 1 calc R . .
C17 C 0.11353(14) 0.2651(2) 0.67490(11) 0.0323(5) Uani 1 1 d . . .
H17 H 0.1588 0.3133 0.7031 0.039 Uiso 1 1 calc R . .

loop_
_atom_site_aniso_label
_atom_site_aniso_U_11
_atom_site_aniso_U_22
_atom_site_aniso_U_33
_atom_site_aniso_U_23
_atom_site_aniso_U_13
_atom_site_aniso_U_12
Zn1 0.0278(2) 0.0239(2) 0.0258(2) 0.000 0.00549(14) 0.000
O1 0.0292(8) 0.0242(8) 0.0341(8) -0.0038(7) 0.0031(6) -0.0024(6)
N1 0.0283(10) 0.0268(10) 0.0277(9) -0.0007(8) 0.0068(7) -0.0006(8)
C1 0.0192(10) 0.0302(12) 0.0319(11) -0.0059(9) 0.0043(8) -0.0025(9)
C2 0.0232(11) 0.0332(12) 0.0345(12) -0.0033(10) 0.0070(9) -0.0032(9)
C3 0.0300(12) 0.0409(14) 0.0392(13) -0.0123(11) 0.0100(10) -0.0073(11)
C4 0.0369(13) 0.0293(13) 0.0527(15) -0.0122(12) 0.0110(11) -0.0076(11)
C5 0.0334(12) 0.0279(12) 0.0461(13) 0.0005(11) 0.0082(10) -0.0042(10)
C6 0.0222(11) 0.0297(12) 0.0368(12) -0.0013(10) 0.0027(9) -0.0002(9)
C7 0.0343(12) 0.0327(13) 0.0328(12) 0.0016(10) 0.0022(9) -0.0041(10)
C8 0.0508(16) 0.0657(19) 0.0349(13) -0.0104(13) 0.0056(12) 0.0166(14)
C9 0.0465(15) 0.0517(17) 0.0428(14) 0.0118(13) 0.0042(12) 0.0030(13)
C10 0.0325(12) 0.0403(14) 0.0300(11) -0.0037(11) 0.0075(9) -0.0068(11)
C11 0.0444(15) 0.0511(17) 0.0416(14) 0.0061(12) 0.0099(11) 0.0042(12)
C12 0.0417(14) 0.0571(17) 0.0336(12) -0.0024(12) 0.0111(11) -0.0075(12)
C13 0.0318(13) 0.0455(15) 0.0455(14) -0.0125(12) 0.0112(11) -0.0059(11)
C14 0.0517(16) 0.0470(16) 0.0479(15) -0.0202(13) 0.0126(12) -0.0158(13)
C15 0.0625(17) 0.0315(14) 0.0427(14) -0.0072(11) 0.0229(13) 0.0035(12)
C16 0.0398(14) 0.0426(15) 0.0429(13) 0.0023(12) 0.0153(11) 0.0127(12)
C17 0.0284(12) 0.0370(13) 0.0307(12) 0.0021(10) 0.0040(9) 0.0015(10)
